data_2016515
loop_
_publ_author_name
'Trilleras, Jorge'
'Low, John N.'
'Cobo, Justo'
'Marchal, Antonio'
'Glidewell, Christopher'

_publ_section_title
;
 Hydrogen-bonded ribbons in ethyl
 (<i>E</i>)-3-[2-amino-4,6-bis(dimethylamino)pyrimidin-5-yl]-2-cyanoacrylate
 and
 2-[(2-amino-4,6-di-1-piperidylpyrimidin-5-yl)methylene]malononitrile
;
_journal_coeditor_code SK3200
_journal_issue 3
_journal_name_full 'Acta Crystallographica Section C'
_journal_page_first o145
_journal_page_last o148
_journal_paper_doi 10.1107/S0108270108003132
_journal_volume 64
_journal_year 2008
_chemical_formula_iupac 'C18 H23 N7'
_chemical_formula_moiety 'C18 H23 N7'
_chemical_formula_sum 'C18 H23 N7'
_chemical_formula_weight 337.43
_chemical_name_systematic
;
2-[(2-amino-4,6-di-1-piperidylpyrimidin-5-yl)methylene]malononitrile
;
_space_group_IT_number 2
_symmetry_cell_setting triclinic
_symmetry_space_group_name_Hall '-P 1'
_symmetry_space_group_name_H-M 'P -1'
_atom_sites_solution_hydrogens geom
_atom_sites_solution_primary direct
_atom_sites_solution_secondary difmap
_cell_angle_alpha 116.332(13)
_cell_angle_beta 96.794(10)
_cell_angle_gamma 93.587(9)
_cell_formula_units_Z 4
_cell_length_a 9.6960(8)
_cell_length_b 14.752(3)
_cell_length_c 15.418(3)
_cell_measurement_reflns_used 8590
_cell_measurement_temperature 120(2)
_cell_measurement_theta_max 27.50
_cell_measurement_theta_min 3.88
_cell_volume 1946.1(6)
_computing_cell_refinement 'DIRAX/LSQ (Duisenberg <i>et al.</i>,  2000)'
_computing_data_collection 'COLLECT (Hooft, 1999)'
_computing_data_reduction 'EVALCCD (Duisenberg <i>et al.</i>,  2003)'
_computing_molecular_graphics 'PLATON (Spek, 2003)'
_computing_publication_material 'SHELXL97 (Sheldrick, 2008) and PRPKAPPA (Ferguson, 1999)'
_computing_structure_refinement 'OSCAIL (McArdle, 2003) and SHELXL97 (Sheldrick, 2008)'
_computing_structure_solution 'SIR2004 (Burla <i>et al.</i>,  2005)'
_diffrn_ambient_temperature 120(2)
_diffrn_detector_area_resol_mean 9.091
_diffrn_measured_fraction_theta_full 0.992
_diffrn_measured_fraction_theta_max 0.961
_diffrn_measurement_device_type 'Bruker--Nonius KappaCCD'
_diffrn_measurement_method '\f and \w'
_diffrn_radiation_monochromator graphite
_diffrn_radiation_source 'Bruker--Nonius FR591 rotating anode'
_diffrn_radiation_type 'Mo K\a'
_diffrn_radiation_wavelength 0.71073
_diffrn_reflns_av_R_equivalents 0.0490
_diffrn_reflns_av_sigmaI/netI 0.0833
_diffrn_reflns_limit_h_max 12
_diffrn_reflns_limit_h_min -12
_diffrn_reflns_limit_k_max 19
_diffrn_reflns_limit_k_min -18
_diffrn_reflns_limit_l_max 20
_diffrn_reflns_limit_l_min -19
_diffrn_reflns_number 38120
_diffrn_reflns_theta_full 25.00
_diffrn_reflns_theta_max 27.50
_diffrn_reflns_theta_min 3.88
_diffrn_standards_decay_% 0
_diffrn_standards_number 0
_exptl_absorpt_coefficient_mu 0.074
_exptl_absorpt_correction_T_max 0.977
_exptl_absorpt_correction_T_min 0.962
_exptl_absorpt_correction_type multi-scan
_exptl_absorpt_process_details '(SADABS; Sheldrick, 2003)'
_exptl_crystal_colour colourless
_exptl_crystal_density_diffrn 1.152
_exptl_crystal_density_method 'not measured'
_exptl_crystal_description block
_exptl_crystal_F_000 720
_exptl_crystal_size_max 0.62
_exptl_crystal_size_mid 0.38
_exptl_crystal_size_min 0.32
_refine_diff_density_max 0.305
_refine_diff_density_min -0.287
_refine_ls_extinction_method none
_refine_ls_goodness_of_fit_ref 1.098
_refine_ls_hydrogen_treatment constr
_refine_ls_matrix_type full
_refine_ls_number_parameters 451
_refine_ls_number_reflns 8590
_refine_ls_number_restraints 0
_refine_ls_restrained_S_all 1.098
_refine_ls_R_factor_all 0.1307
_refine_ls_R_factor_gt 0.0646
_refine_ls_shift/su_max 0.000
_refine_ls_shift/su_mean 0.000
_refine_ls_structure_factor_coef Fsqd
_refine_ls_weighting_details 'w=1/[\s^2^(Fo^2^)+(0.0985P)^2^+0.7388P] where P=(Fo^2^+2Fc^2^)/3'
_refine_ls_weighting_scheme calc
_refine_ls_wR_factor_gt 0.1813
_refine_ls_wR_factor_ref 0.2063
_reflns_number_gt 4805
_reflns_number_total 8590
_reflns_threshold_expression I>2\s(I)
_cod_data_source_file sk3200.cif
_cod_data_source_block II
_cod_depositor_comments
;
The following automatic conversions were performed:
'_exptl_absorpt_correction_type' value 'Multi-scan' changed to
'multi-scan' according to
'/home/saulius/struct/CIF-dictionaries/cif_core.dic' dictionary named
'cif_core.dic' version 2.4.1 from 2010-06-29.

Automatic conversion script
Id: cif_fix_enum 1527 2010-12-29 10:47:43Z saulius 

The following automatic conversions were performed:

'_exptl_absorpt_correction_type' value 'Multi-scan' changed to
'multi-scan' according to
/home/saulius/struct/CIF-dictionaries/cif_core.dic dictionary named
'cif_core.dic' version 2.4.1 from 2010-06-29.

Automatic conversion script
Id: cif_fix_values 1715 2011-07-08 13:25:40Z adriana 
;
_cod_database_code 2016515
_cod_database_fobs_code 2016515

loop_
_symmetry_equiv_pos_as_xyz
'x, y, z'
'-x, -y, -z'

loop_
_atom_site_type_symbol
_atom_site_label
_atom_site_fract_x
_atom_site_fract_y
_atom_site_fract_z
_atom_site_U_iso_or_equiv
_atom_site_adp_type
_atom_site_calc_flag
_atom_site_refinement_flags
_atom_site_occupancy
N N11 0.1453(2) 0.27967(16) 0.62366(14) 0.0216(5) Uani d . 1
N N12 0.0453(2) 0.23885(17) 0.46741(15) 0.0287(5) Uani d . 1
H H12A 0.1140 0.2060 0.4455 0.034 Uiso d R 1
H H12B -0.0200 0.2403 0.4253 0.034 Uiso d R 1
N N13 -0.0488(2) 0.36072(16) 0.58977(15) 0.0242(5) Uani d . 1
N N14 -0.1297(2) 0.48813(16) 0.71721(15) 0.0221(5) Uani d . 1
N N16 0.2347(2) 0.30988(16) 0.78053(15) 0.0227(5) Uani d . 1
N N154 -0.3884(2) 0.39981(19) 0.76521(18) 0.0347(6) Uani d . 1
N N156 -0.2001(2) 0.35445(19) 1.01184(18) 0.0331(6) Uani d . 1
C C12 0.0443(3) 0.29356(19) 0.56345(18) 0.0220(6) Uani d . 1
C C14 -0.0543(3) 0.40955(19) 0.68562(18) 0.0205(6) Uani d . 1
C C15 0.0191(3) 0.37801(19) 0.75365(18) 0.0210(6) Uani d . 1
C C16 0.1364(3) 0.32394(18) 0.71857(19) 0.0205(6) Uani d . 1
C C142 -0.2310(3) 0.5034(2) 0.64776(19) 0.0261(6) Uani d . 1
H H42A -0.3234 0.5088 0.6697 0.031 Uiso calc R 1
H H42B -0.2416 0.4438 0.5823 0.031 Uiso calc R 1
C C143 -0.1838(3) 0.5991(2) 0.6402(2) 0.0318(7) Uani d . 1
H H43A -0.2576 0.6109 0.5975 0.038 Uiso calc R 1
H H43B -0.0980 0.5901 0.6099 0.038 Uiso calc R 1
C C144 -0.1544(3) 0.6910(2) 0.7406(2) 0.0303(7) Uani d . 1
H H44A -0.2434 0.7068 0.7664 0.036 Uiso calc R 1
H H44B -0.1137 0.7509 0.7348 0.036 Uiso calc R 1
C C145 -0.0536(3) 0.6708(2) 0.8114(2) 0.0286(6) Uani d . 1
H H45A -0.0435 0.7291 0.8777 0.034 Uiso calc R 1
H H45B 0.0396 0.6657 0.7907 0.034 Uiso calc R 1
C C146 -0.1027(3) 0.57302(19) 0.81622(18) 0.0243(6) Uani d . 1
H H46A -0.0298 0.5591 0.8578 0.029 Uiso calc R 1
H H46B -0.1892 0.5809 0.8457 0.029 Uiso calc R 1
C C151 -0.0341(3) 0.37128(18) 0.83164(18) 0.0222(6) Uani d . 1
H H151 0.0324 0.3562 0.8722 0.027 Uiso calc R 1
C C152 -0.1645(3) 0.38224(19) 0.86154(18) 0.0218(6) Uani d . 1
C C153 -0.2859(3) 0.3934(2) 0.8081(2) 0.0256(6) Uani d . 1
C C155 -0.1853(3) 0.3664(2) 0.9440(2) 0.0241(6) Uani d . 1
C C162 0.3265(3) 0.2314(2) 0.7419(2) 0.0262(6) Uani d . 1
H H62A 0.4131 0.2610 0.7306 0.031 Uiso calc R 1
H H62B 0.2789 0.1757 0.6783 0.031 Uiso calc R 1
C C163 0.3637(3) 0.1892(2) 0.8143(2) 0.0308(7) Uani d . 1
H H63A 0.2782 0.1521 0.8188 0.037 Uiso calc R 1
H H63B 0.4317 0.1400 0.7899 0.037 Uiso calc R 1
C C164 0.4260(3) 0.2730(2) 0.9156(2) 0.0347(7) Uani d . 1
H H64A 0.5170 0.3053 0.9129 0.042 Uiso calc R 1
H H64B 0.4430 0.2434 0.9617 0.042 Uiso calc R 1
C C165 0.3266(3) 0.3536(2) 0.9525(2) 0.0318(7) Uani d . 1
H H65A 0.2391 0.3232 0.9618 0.038 Uiso calc R 1
H H65B 0.3709 0.4104 1.0164 0.038 Uiso calc R 1
C C166 0.2936(3) 0.3933(2) 0.87794(19) 0.0245(6) Uani d . 1
H H66A 0.2258 0.4432 0.9001 0.029 Uiso calc R 1
H H66B 0.3804 0.4290 0.8734 0.029 Uiso calc R 1
N N21 0.3141(2) 0.16895(16) 0.39431(15) 0.0225(5) Uani d . 1
N N22 0.4239(2) 0.27580(18) 0.54959(15) 0.0311(6) Uani d . 1
H H22A 0.3508 0.2593 0.5687 0.037 Uiso d R 1
H H22B 0.4893 0.3223 0.5907 0.037 Uiso d R 1
N N23 0.5226(2) 0.28412(16) 0.42548(15) 0.0232(5) Uani d . 1
N N24 0.6120(2) 0.29151(16) 0.29581(15) 0.0226(5) Uani d . 1
N N26 0.2154(2) 0.04855(15) 0.23860(15) 0.0222(5) Uani d . 1
N N254 0.8560(3) 0.16240(19) 0.26326(19) 0.0358(6) Uani d . 1
N N256 0.6582(2) -0.10128(18) 0.00068(17) 0.0320(6) Uani d . 1
C C22 0.4228(3) 0.24072(19) 0.45319(19) 0.0230(6) Uani d . 1
C C24 0.5270(3) 0.24128(19) 0.32853(18) 0.0220(6) Uani d . 1
C C25 0.4441(3) 0.14492(19) 0.26252(18) 0.0211(6) Uani d . 1
C C26 0.3216(3) 0.12164(19) 0.29805(18) 0.0216(6) Uani d . 1
C C242 0.7198(3) 0.3752(2) 0.36422(19) 0.0261(6) Uani d . 1
H H42C 0.8119 0.3615 0.3428 0.031 Uiso calc R 1
H H42D 0.7259 0.3793 0.4304 0.031 Uiso calc R 1
C C243 0.6859(3) 0.4760(2) 0.3687(2) 0.0292(7) Uani d . 1
H H43C 0.5988 0.4934 0.3966 0.035 Uiso calc R 1
H H43D 0.7627 0.5307 0.4119 0.035 Uiso calc R 1
C C244 0.6675(3) 0.4692(2) 0.26692(19) 0.0275(6) Uani d . 1
H H44C 0.7589 0.4626 0.2435 0.033 Uiso calc R 1
H H44D 0.6355 0.5328 0.2699 0.033 Uiso calc R 1
C C245 0.5616(3) 0.3784(2) 0.19463(19) 0.0259(6) Uani d . 1
H H45C 0.4669 0.3914 0.2112 0.031 Uiso calc R 1
H H45D 0.5615 0.3714 0.1277 0.031 Uiso calc R 1
C C246 0.5930(3) 0.2788(2) 0.19524(18) 0.0235(6) Uani d . 1
H H46C 0.5147 0.2243 0.1545 0.028 Uiso calc R 1
H H46D 0.6791 0.2583 0.1668 0.028 Uiso calc R 1
C C251 0.4928(3) 0.06654(19) 0.18434(18) 0.0214(6) Uani d . 1
H H251 0.4222 0.0121 0.1417 0.026 Uiso calc R 1
C C252 0.6244(3) 0.05412(19) 0.15815(18) 0.0222(6) Uani d . 1
C C253 0.7509(3) 0.1163(2) 0.2168(2) 0.0259(6) Uani d . 1
C C255 0.6434(3) -0.0320(2) 0.0711(2) 0.0236(6) Uani d . 1
C C262 0.1141(3) 0.0053(2) 0.2785(2) 0.0279(6) Uani d . 1
H H62C 0.0285 0.0394 0.2836 0.033 Uiso calc R 1
H H62D 0.1551 0.0167 0.3451 0.033 Uiso calc R 1
C C263 0.0769(3) -0.1088(2) 0.2110(2) 0.0315(7) Uani d . 1
H H63C 0.1609 -0.1433 0.2122 0.038 Uiso calc R 1
H H63D 0.0043 -0.1371 0.2356 0.038 Uiso calc R 1
C C264 0.0231(3) -0.1309(2) 0.1060(2) 0.0346(7) Uani d . 1
H H64C -0.0670 -0.1035 0.1032 0.042 Uiso calc R 1
H H64D 0.0065 -0.2056 0.0637 0.042 Uiso calc R 1
C C265 0.1303(3) -0.0819(2) 0.0682(2) 0.0306(7) Uani d . 1
H H65C 0.2167 -0.1150 0.0635 0.037 Uiso calc R 1
H H65D 0.0911 -0.0915 0.0019 0.037 Uiso calc R 1
C C266 0.1647(3) 0.0317(2) 0.13820(18) 0.0258(6) Uani d . 1
H H66C 0.2373 0.0625 0.1157 0.031 Uiso calc R 1
H H66D 0.0799 0.0656 0.1378 0.031 Uiso calc R 1

loop_
_atom_site_aniso_label
_atom_site_aniso_U_11
_atom_site_aniso_U_22
_atom_site_aniso_U_33
_atom_site_aniso_U_12
_atom_site_aniso_U_13
_atom_site_aniso_U_23
N11 0.0211(12) 0.0243(12) 0.0157(11) 0.0017(9) 0.0020(9) 0.0061(9)
N12 0.0270(13) 0.0345(13) 0.0184(12) 0.0095(10) 0.0018(10) 0.0064(10)
N13 0.0239(12) 0.0265(12) 0.0204(12) 0.0062(10) 0.0044(9) 0.0085(10)
N14 0.0236(12) 0.0216(11) 0.0187(11) 0.0039(9) 0.0022(9) 0.0074(9)
N16 0.0222(12) 0.0241(12) 0.0201(12) 0.0043(9) 0.0030(9) 0.0086(10)
N154 0.0226(13) 0.0415(15) 0.0419(15) -0.0035(11) -0.0007(12) 0.0232(13)
N156 0.0243(13) 0.0448(15) 0.0312(14) 0.0049(11) 0.0056(11) 0.0178(12)
C12 0.0204(14) 0.0201(13) 0.0226(14) -0.0004(11) 0.0027(11) 0.0078(11)
C14 0.0175(13) 0.0192(13) 0.0205(14) -0.0020(10) 0.0017(11) 0.0062(11)
C15 0.0221(14) 0.0212(13) 0.0165(13) 0.0015(11) 0.0007(11) 0.0064(11)
C16 0.0183(13) 0.0179(13) 0.0247(14) -0.0014(10) 0.0010(11) 0.0103(11)
C142 0.0230(14) 0.0320(15) 0.0196(14) 0.0086(12) -0.0001(11) 0.0087(12)
C143 0.0319(16) 0.0380(17) 0.0336(16) 0.0134(13) 0.0071(13) 0.0219(14)
C144 0.0273(15) 0.0284(15) 0.0377(17) 0.0033(12) 0.0039(13) 0.0176(14)
C145 0.0302(16) 0.0213(14) 0.0305(16) 0.0001(12) 0.0028(12) 0.0095(12)
C146 0.0250(14) 0.0235(14) 0.0204(14) 0.0040(11) 0.0018(11) 0.0069(12)
C151 0.0260(14) 0.0191(13) 0.0173(13) -0.0001(11) -0.0013(11) 0.0062(11)
C152 0.0187(14) 0.0242(14) 0.0215(14) 0.0023(11) 0.0029(11) 0.0097(11)
C153 0.0260(15) 0.0237(14) 0.0254(15) 0.0000(12) 0.0049(12) 0.0097(12)
C155 0.0174(14) 0.0292(15) 0.0245(15) 0.0026(11) 0.0039(11) 0.0111(12)
C162 0.0245(15) 0.0276(15) 0.0291(15) 0.0086(12) 0.0081(12) 0.0137(13)
C163 0.0276(16) 0.0331(16) 0.0370(17) 0.0053(13) 0.0040(13) 0.0208(14)
C164 0.0344(17) 0.0414(17) 0.0357(17) 0.0016(14) -0.0016(14) 0.0265(15)
C165 0.0310(16) 0.0409(17) 0.0216(15) -0.0035(13) -0.0024(12) 0.0151(13)
C166 0.0205(14) 0.0251(14) 0.0254(15) 0.0007(11) 0.0006(11) 0.0103(12)
N21 0.0215(12) 0.0246(12) 0.0193(12) 0.0012(9) 0.0040(9) 0.0081(10)
N22 0.0268(13) 0.0397(14) 0.0192(12) -0.0077(11) 0.0022(10) 0.0086(11)
N23 0.0231(12) 0.0232(11) 0.0194(12) -0.0009(9) 0.0029(9) 0.0068(10)
N24 0.0241(12) 0.0245(12) 0.0172(11) -0.0042(9) -0.0009(9) 0.0097(10)
N26 0.0203(11) 0.0215(11) 0.0223(12) -0.0034(9) 0.0028(9) 0.0087(10)
N254 0.0291(14) 0.0367(14) 0.0402(15) 0.0059(12) -0.0005(12) 0.0176(12)
N256 0.0337(14) 0.0319(14) 0.0289(14) 0.0054(11) 0.0080(11) 0.0116(12)
C22 0.0244(14) 0.0223(14) 0.0220(14) 0.0049(11) 0.0057(11) 0.0093(12)
C24 0.0204(14) 0.0249(14) 0.0211(14) 0.0020(11) 0.0021(11) 0.0113(12)
C25 0.0211(14) 0.0231(13) 0.0173(13) 0.0009(11) 0.0010(11) 0.0085(11)
C26 0.0245(14) 0.0206(13) 0.0208(14) 0.0034(11) 0.0034(11) 0.0105(11)
C242 0.0216(14) 0.0305(15) 0.0213(14) -0.0064(12) -0.0038(11) 0.0105(12)
C243 0.0275(15) 0.0254(15) 0.0261(15) -0.0066(12) 0.0013(12) 0.0060(12)
C244 0.0269(15) 0.0225(14) 0.0326(16) 0.0001(12) 0.0045(12) 0.0125(12)
C245 0.0273(15) 0.0276(15) 0.0221(14) 0.0024(12) 0.0023(12) 0.0111(12)
C246 0.0254(14) 0.0247(14) 0.0181(14) -0.0015(11) 0.0013(11) 0.0088(11)
C251 0.0226(14) 0.0230(14) 0.0180(13) -0.0031(11) -0.0022(11) 0.0107(11)
C252 0.0252(15) 0.0241(14) 0.0184(14) 0.0020(11) 0.0035(11) 0.0106(12)
C253 0.0230(15) 0.0277(15) 0.0264(15) 0.0075(12) 0.0034(12) 0.0115(12)
C255 0.0222(14) 0.0267(15) 0.0233(15) 0.0033(12) 0.0034(12) 0.0126(13)
C262 0.0267(15) 0.0255(14) 0.0296(16) 0.0000(12) 0.0078(12) 0.0105(12)
C263 0.0355(17) 0.0237(14) 0.0333(16) -0.0015(12) 0.0089(13) 0.0111(13)
C264 0.0285(16) 0.0249(15) 0.0396(18) -0.0042(12) 0.0021(13) 0.0068(13)
C265 0.0300(16) 0.0310(15) 0.0203(14) -0.0017(12) -0.0002(12) 0.0043(12)
C266 0.0243(14) 0.0268(15) 0.0220(14) 0.0011(12) -0.0006(12) 0.0084(12)

loop_
_atom_type_symbol
_atom_type_description
_atom_type_scat_dispersion_real
_atom_type_scat_dispersion_imag
_atom_type_scat_source
C C 0.0033 0.0016 'International Tables Vol C Tables 4.2.6.8 and 6.1.1.4'
H H 0.0000 0.0000 'International Tables Vol C Tables 4.2.6.8 and 6.1.1.4'
N N 0.0061 0.0033 'International Tables Vol C Tables 4.2.6.8 and 6.1.1.4'

loop_
_geom_angle_atom_site_label_1
_geom_angle_atom_site_label_2
_geom_angle_atom_site_label_3
_geom_angle
C16 N11 C12 116.4(2)
C12 N12 H12A 122.0
C12 N12 H12B 120.1
H12A N12 H12B 117.7
C14 N13 C12 116.0(2)
C14 N14 C146 124.2(2)
C14 N14 C142 120.7(2)
C146 N14 C142 114.3(2)
C16 N16 C162 120.3(2)
C16 N16 C166 121.3(2)
C162 N16 C166 113.6(2)
N12 C12 N13 117.1(2)
N12 C12 N11 115.5(2)
N13 C12 N11 127.2(2)
N13 C14 N14 118.1(2)
N13 C14 C15 120.8(2)
N14 C14 C15 121.1(2)
C151 C15 C16 118.5(2)
C151 C15 C14 125.5(2)
C16 C15 C14 113.6(2)
N11 C16 N16 117.8(2)
N11 C16 C15 121.0(2)
N16 C16 C15 121.0(2)
N14 C142 C143 111.1(2)
N14 C142 H42A 109.4
C143 C142 H42A 109.4
N14 C142 H42B 109.4
C143 C142 H42B 109.4
H42A C142 H42B 108.0
C142 C143 C144 110.9(2)
C142 C143 H43A 109.5
C144 C143 H43A 109.5
C142 C143 H43B 109.5
C144 C143 H43B 109.5
H43A C143 H43B 108.0
C143 C144 C145 110.8(2)
C143 C144 H44A 109.5
C145 C144 H44A 109.5
C143 C144 H44B 109.5
C145 C144 H44B 109.5
H44A C144 H44B 108.1
C144 C145 C146 112.5(2)
C144 C145 H45A 109.1
C146 C145 H45A 109.1
C144 C145 H45B 109.1
C146 C145 H45B 109.1
H45A C145 H45B 107.8
N14 C146 C145 109.3(2)
N14 C146 H46A 109.8
C145 C146 H46A 109.8
N14 C146 H46B 109.8
C145 C146 H46B 109.8
H46A C146 H46B 108.3
C152 C151 C15 132.9(2)
C152 C151 H151 113.5
C15 C151 H151 113.5
C151 C152 C153 124.9(2)
C151 C152 C155 118.5(2)
C153 C152 C155 116.0(2)
N154 C153 C152 177.2(3)
N156 C155 C152 178.9(3)
N16 C162 C163 109.8(2)
N16 C162 H62A 109.7
C163 C162 H62A 109.7
N16 C162 H62B 109.7
C163 C162 H62B 109.7
H62A C162 H62B 108.2
C164 C163 C162 111.8(2)
C164 C163 H63A 109.2
C162 C163 H63A 109.2
C164 C163 H63B 109.2
C162 C163 H63B 109.2
H63A C163 H63B 107.9
C163 C164 C165 110.3(2)
C163 C164 H64A 109.6
C165 C164 H64A 109.6
C163 C164 H64B 109.6
C165 C164 H64B 109.6
H64A C164 H64B 108.1
C166 C165 C164 109.1(2)
C166 C165 H65A 109.9
C164 C165 H65A 109.9
C166 C165 H65B 109.9
C164 C165 H65B 109.9
H65A C165 H65B 108.3
N16 C166 C165 111.3(2)
N16 C166 H66A 109.4
C165 C166 H66A 109.4
N16 C166 H66B 109.4
C165 C166 H66B 109.4
H66A C166 H66B 108.0
C26 N21 C22 116.5(2)
C22 N22 H22A 118.2
C22 N22 H22B 119.8
H22A N22 H22B 120.9
C22 N23 C24 116.0(2)
C24 N24 C246 124.3(2)
C24 N24 C242 120.9(2)
C246 N24 C242 114.2(2)
C26 N26 C266 122.3(2)
C26 N26 C262 121.3(2)
C266 N26 C262 113.4(2)
N22 C22 N23 117.2(2)
N22 C22 N21 115.5(2)
N23 C22 N21 127.2(2)
N23 C24 N24 117.7(2)
N23 C24 C25 120.7(2)
N24 C24 C25 121.6(2)
C251 C25 C24 124.0(2)
C251 C25 C26 119.5(2)
C24 C25 C26 114.4(2)
N21 C26 N26 117.2(2)
N21 C26 C25 120.2(2)
N26 C26 C25 122.4(2)
N24 C242 C243 110.9(2)
N24 C242 H42C 109.5
C243 C242 H42C 109.5
N24 C242 H42D 109.5
C243 C242 H42D 109.5
H42C C242 H42D 108.1
C244 C243 C242 110.2(2)
C244 C243 H43C 109.6
C242 C243 H43C 109.6
C244 C243 H43D 109.6
C242 C243 H43D 109.6
H43C C243 H43D 108.1
C243 C244 C245 111.5(2)
C243 C244 H44C 109.3
C245 C244 H44C 109.3
C243 C244 H44D 109.3
C245 C244 H44D 109.3
H44C C244 H44D 108.0
C246 C245 C244 112.7(2)
C246 C245 H45C 109.0
C244 C245 H45C 109.0
C246 C245 H45D 109.0
C244 C245 H45D 109.0
H45C C245 H45D 107.8
N24 C246 C245 110.0(2)
N24 C246 H46C 109.7
C245 C246 H46C 109.7
N24 C246 H46D 109.7
C245 C246 H46D 109.7
H46C C246 H46D 108.2
C252 C251 C25 131.9(2)
C252 C251 H251 114.1
C25 C251 H251 114.1
C251 C252 C253 125.1(2)
C251 C252 C255 120.2(2)
C253 C252 C255 114.4(2)
N254 C253 C252 176.7(3)
N256 C255 C252 179.7(3)
N26 C262 C263 109.2(2)
N26 C262 H62C 109.8
C263 C262 H62C 109.8
N26 C262 H62D 109.8
C263 C262 H62D 109.8
H62C C262 H62D 108.3
C264 C263 C262 112.0(2)
C264 C263 H63C 109.2
C262 C263 H63C 109.2
C264 C263 H63D 109.2
C262 C263 H63D 109.2
H63C C263 H63D 107.9
C263 C264 C265 110.3(2)
C263 C264 H64C 109.6
C265 C264 H64C 109.6
C263 C264 H64D 109.6
C265 C264 H64D 109.6
H64C C264 H64D 108.1
C266 C265 C264 109.5(2)
C266 C265 H65C 109.8
C264 C265 H65C 109.8
C266 C265 H65D 109.8
C264 C265 H65D 109.8
H65C C265 H65D 108.2
N26 C266 C265 111.0(2)
N26 C266 H66C 109.4
C265 C266 H66C 109.4
N26 C266 H66D 109.4
C265 C266 H66D 109.4
H66C C266 H66D 108.0

loop_
_geom_bond_atom_site_label_1
_geom_bond_atom_site_label_2
_geom_bond_distance
N11 C16 1.328(3)
N11 C12 1.357(3)
N12 C12 1.337(3)
N12 H12A 0.8600
N12 H12B 0.8601
N13 C14 1.336(3)
N13 C12 1.342(3)
N14 C14 1.343(3)
N14 C146 1.461(3)
N14 C142 1.468(3)
N16 C16 1.360(3)
N16 C162 1.460(3)
N16 C166 1.472(3)
N154 C153 1.160(3)
N156 C155 1.158(3)
C14 C15 1.456(4)
C15 C151 1.403(4)
C15 C16 1.448(4)
C142 C143 1.514(4)
C142 H42A 0.9900
C142 H42B 0.9900
C143 C144 1.517(4)
C143 H43A 0.9900
C143 H43B 0.9900
C144 C145 1.520(4)
C144 H44A 0.9900
C144 H44B 0.9900
C145 C146 1.526(4)
C145 H45A 0.9900
C145 H45B 0.9900
C146 H46A 0.9900
C146 H46B 0.9900
C151 C152 1.391(4)
C151 H151 0.9500
C152 C153 1.417(4)
C152 C155 1.425(4)
C162 C163 1.522(4)
C162 H62A 0.9900
C162 H62B 0.9900
C163 C164 1.518(4)
C163 H63A 0.9900
C163 H63B 0.9900
C164 C165 1.529(4)
C164 H64A 0.9900
C164 H64B 0.9900
C165 C166 1.517(4)
C165 H65A 0.9900
C165 H65B 0.9900
C166 H66A 0.9900
C166 H66B 0.9900
N21 C26 1.345(3)
N21 C22 1.356(3)
N22 C22 1.338(3)
N22 H22A 0.8600
N22 H22B 0.8600
N23 C22 1.339(3)
N23 C24 1.348(3)
N24 C24 1.355(3)
N24 C246 1.464(3)
N24 C242 1.467(3)
N26 C26 1.351(3)
N26 C266 1.471(3)
N26 C262 1.471(3)
N254 C253 1.150(3)
N256 C255 1.147(3)
C24 C25 1.443(4)
C25 C251 1.407(4)
C25 C26 1.449(4)
C242 C243 1.516(4)
C242 H42C 0.9900
C242 H42D 0.9900
C243 C244 1.515(4)
C243 H43C 0.9900
C243 H43D 0.9900
C244 C245 1.525(4)
C244 H44C 0.9900
C244 H44D 0.9900
C245 C246 1.523(4)
C245 H45C 0.9900
C245 H45D 0.9900
C246 H46C 0.9900
C246 H46D 0.9900
C251 C252 1.382(4)
C251 H251 0.9500
C252 C253 1.423(4)
C252 C255 1.423(4)
C262 C263 1.526(4)
C262 H62C 0.9900
C262 H62D 0.9900
C263 C264 1.519(4)
C263 H63C 0.9900
C263 H63D 0.9900
C264 C265 1.539(4)
C264 H64C 0.9900
C264 H64D 0.9900
C265 C266 1.524(4)
C265 H65C 0.9900
C265 H65D 0.9900
C266 H66C 0.9900
C266 H66D 0.9900

loop_
_geom_hbond_atom_site_label_D
_geom_hbond_atom_site_label_H
_geom_hbond_atom_site_label_A
_geom_hbond_site_symmetry_A
_geom_hbond_distance_DH
_geom_hbond_distance_HA
_geom_hbond_distance_DA
_geom_hbond_angle_DHA
_geom_hbond_publ_flag
N12 H12A N21 . 0.86 2.19 3.021(3) 162 y
N12 H12B N254 1_455 0.86 2.36 3.126(3) 148 y
N22 H22A N11 . 0.86 2.24 3.049(3) 156 y
N22 H22B N154 1_655 0.86 2.51 3.235(3) 143 y
C162 H62A N154 1_655 0.99 2.54 3.472(4) 156 y
C164 H64B N256 2_656 0.99 2.58 3.412(4) 142 y
C246 H46C N256 2_655 0.99 2.58 3.515(4) 158 y
C266 H66C N256 2_655 0.99 2.42 3.345(4) 156 y

loop_
_geom_torsion_atom_site_label_1
_geom_torsion_atom_site_label_2
_geom_torsion_atom_site_label_3
_geom_torsion_atom_site_label_4
_geom_torsion
C14 N13 C12 N12 175.7(2)
C14 N13 C12 N11 -9.5(4)
C16 N11 C12 N12 -172.4(2)
C16 N11 C12 N13 12.7(4)
C12 N13 C14 N14 170.1(2)
C12 N13 C14 C15 -10.1(3)
C146 N14 C14 N13 -153.5(2)
C142 N14 C14 N13 15.4(4)
C146 N14 C14 C15 26.7(4)
C142 N14 C14 C15 -164.4(2)
N13 C14 C15 C151 -138.2(3)
N14 C14 C15 C151 41.6(4)
N13 C14 C15 C16 24.0(3)
N14 C14 C15 C16 -156.2(2)
C12 N11 C16 N16 178.8(2)
C12 N11 C16 C15 4.0(3)
C162 N16 C16 N11 -13.3(3)
C166 N16 C16 N11 140.7(2)
C162 N16 C16 C15 161.6(2)
C166 N16 C16 C15 -44.5(3)
C151 C15 C16 N11 142.9(2)
C14 C15 C16 N11 -20.6(3)
C151 C15 C16 N16 -31.7(3)
C14 C15 C16 N16 164.7(2)
C14 N14 C142 C143 -112.4(3)
C146 N14 C142 C143 57.6(3)
N14 C142 C143 C144 -54.2(3)
C142 C143 C144 C145 52.8(3)
C143 C144 C145 C146 -53.3(3)
C14 N14 C146 C145 113.2(3)
C142 N14 C146 C145 -56.3(3)
C144 C145 C146 N14 53.8(3)
C16 C15 C151 C152 -155.2(3)
C14 C15 C151 C152 6.2(5)
C15 C151 C152 C153 7.4(5)
C15 C151 C152 C155 177.7(3)
C16 N16 C162 C163 -148.1(2)
C166 N16 C162 C163 56.0(3)
N16 C162 C163 C164 -54.6(3)
C162 C163 C164 C165 55.5(3)
C163 C164 C165 C166 -55.5(3)
C16 N16 C166 C165 146.1(2)
C162 N16 C166 C165 -58.3(3)
C164 C165 C166 N16 56.4(3)
C24 N23 C22 N22 174.1(2)
C24 N23 C22 N21 -10.5(4)
C26 N21 C22 N22 -170.4(2)
C26 N21 C22 N23 14.2(4)
C22 N23 C24 N24 170.3(2)
C22 N23 C24 C25 -9.9(3)
C246 N24 C24 N23 -156.3(2)
C242 N24 C24 N23 14.6(3)
C246 N24 C24 C25 24.0(4)
C242 N24 C24 C25 -165.2(2)
N23 C24 C25 C251 -138.9(3)
N24 C24 C25 C251 40.8(4)
N23 C24 C25 C26 24.1(3)
N24 C24 C25 C26 -156.2(2)
C22 N21 C26 N26 178.8(2)
C22 N21 C26 C25 2.7(3)
C266 N26 C26 N21 144.9(2)
C262 N26 C26 N21 -14.2(3)
C266 N26 C26 C25 -39.1(4)
C262 N26 C26 C25 161.8(2)
C251 C25 C26 N21 143.7(2)
C24 C25 C26 N21 -20.1(3)
C251 C25 C26 N26 -32.2(4)
C24 C25 C26 N26 164.0(2)
C24 N24 C242 C243 -113.0(3)
C246 N24 C242 C243 58.7(3)
N24 C242 C243 C244 -55.8(3)
C242 C243 C244 C245 52.9(3)
C243 C244 C245 C246 -51.6(3)
C24 N24 C246 C245 115.8(3)
C242 N24 C246 C245 -55.5(3)
C244 C245 C246 N24 51.3(3)
C24 C25 C251 C252 8.9(4)
C26 C25 C251 C252 -153.3(3)
C25 C251 C252 C253 9.7(5)
C25 C251 C252 C255 -176.9(3)
C26 N26 C262 C263 -141.8(2)
C266 N26 C262 C263 57.4(3)
N26 C262 C263 C264 -55.4(3)
C262 C263 C264 C265 55.3(3)
C263 C264 C265 C266 -54.6(3)
C26 N26 C266 C265 140.3(2)
C262 N26 C266 C265 -59.1(3)
C264 C265 C266 N26 56.1(3)

loop_
_cod_related_entry_id
_cod_related_entry_database
_cod_related_entry_code
1 ChemSpider 21378200
